data_2224608
loop_
_publ_author_name
'Xia, Guang-Ming'
'Liu, Zhi-Qiang'
'Lu, Ping'
'Sun, Guo-Xin'
'Chen, Hong-Yu'

_publ_section_title
;
 1-Bromo-2,7-di-<i>tert</i>-butylpyrene
;
_journal_coeditor_code CV2677
_journal_issue 1
_journal_name_full 'Acta Crystallographica Section E'
_journal_page_first o216
_journal_paper_doi 10.1107/S1600536809054257
_journal_volume 66
_journal_year 2010
_chemical_formula_iupac 'C24 H25 Br'
_chemical_formula_moiety 'C24 H25 Br'
_chemical_formula_sum 'C24 H25 Br'
_chemical_formula_weight 393.35
_chemical_name_systematic
;
1-Bromo-2,7-di-<i>tert</i>-butylpyrene
;
_space_group_IT_number 29
_symmetry_cell_setting orthorhombic
_symmetry_space_group_name_Hall 'P 2c -2ac'
_symmetry_space_group_name_H-M 'P c a 21'
_atom_sites_solution_hydrogens geom
_atom_sites_solution_primary direct
_atom_sites_solution_secondary difmap
_audit_creation_method SHELXL-97
_cell_angle_alpha 90.00
_cell_angle_beta 90.00
_cell_angle_gamma 90.00
_cell_formula_units_Z 4
_cell_length_a 21.4678(4)
_cell_length_b 14.5221(2)
_cell_length_c 6.24360(10)
_cell_measurement_reflns_used 3661
_cell_measurement_temperature 293(2)
_cell_measurement_theta_max 21.2695
_cell_measurement_theta_min 2.8052
_cell_volume 1946.49(5)
_computing_cell_refinement 'SAINT (Bruker, 2005)'
_computing_data_collection 'APEX2 (Bruker, 2005)'
_computing_data_reduction 'SAINT (Bruker, 2005)'
_computing_molecular_graphics 'SHELXTL (Sheldrick, 2008)'
_computing_publication_material 'WinGX (Farrugia, 1999)'
_computing_structure_refinement 'SHELXL97 (Sheldrick, 2008)'
_computing_structure_solution 'SIR97 (Altomare <i>et al.</i>,  1999)'
_diffrn_ambient_temperature 293(2)
_diffrn_measured_fraction_theta_full 0.996
_diffrn_measured_fraction_theta_max 0.996
_diffrn_measurement_device_type 'Bruker APEXII CCD area-detector diffractometer'
_diffrn_measurement_method '\f and \w scans'
_diffrn_radiation_monochromator graphite
_diffrn_radiation_source 'fine-focus sealed tube'
_diffrn_radiation_type MoK\a
_diffrn_radiation_wavelength 0.71073
_diffrn_reflns_av_R_equivalents 0.0373
_diffrn_reflns_av_sigmaI/netI 0.0569
_diffrn_reflns_limit_h_max 27
_diffrn_reflns_limit_h_min -25
_diffrn_reflns_limit_k_max 18
_diffrn_reflns_limit_k_min -18
_diffrn_reflns_limit_l_max 8
_diffrn_reflns_limit_l_min -8
_diffrn_reflns_number 15786
_diffrn_reflns_theta_full 27.49
_diffrn_reflns_theta_max 27.49
_diffrn_reflns_theta_min 1.69
_diffrn_standards_decay_% 1
_diffrn_standards_number 0
_exptl_absorpt_coefficient_mu 2.115
_exptl_absorpt_correction_T_max 0.651
_exptl_absorpt_correction_T_min 0.643
_exptl_absorpt_correction_type multi-scan
_exptl_absorpt_process_details '(APEX2; Bruker, 2005)'
_exptl_crystal_colour colourless
_exptl_crystal_density_diffrn 1.342
_exptl_crystal_density_method 'not measured'
_exptl_crystal_description prism
_exptl_crystal_F_000 816
_exptl_crystal_size_max 0.315
_exptl_crystal_size_mid 0.212
_exptl_crystal_size_min 0.133
_refine_diff_density_max 1.008
_refine_diff_density_min -0.839
_refine_ls_abs_structure_details 'Flack (1983), 1930 Friedel pairs'
_refine_ls_abs_structure_Flack 0.05(3)
_refine_ls_extinction_method none
_refine_ls_goodness_of_fit_ref 1.002
_refine_ls_hydrogen_treatment constr
_refine_ls_matrix_type full
_refine_ls_number_parameters 263
_refine_ls_number_reflns 4402
_refine_ls_number_restraints 67
_refine_ls_restrained_S_all 1.000
_refine_ls_R_factor_all 0.1336
_refine_ls_R_factor_gt 0.0901
_refine_ls_shift/su_max 0.000
_refine_ls_shift/su_mean 0.000
_refine_ls_structure_factor_coef Fsqd
_refine_ls_weighting_details 'calc w=1/[\s^2^(Fo^2^)+(0.1998P)^2^] where P=(Fo^2^+2Fc^2^)/3'
_refine_ls_weighting_scheme calc
_refine_ls_wR_factor_gt 0.2401
_refine_ls_wR_factor_ref 0.2808
_reflns_number_gt 2741
_reflns_number_total 4402
_reflns_threshold_expression I>2sigma(I)
_cod_data_source_file cv2677.cif
_cod_data_source_block I
_cod_database_code 2224608
_cod_database_fobs_code 2224608

loop_
_symmetry_equiv_pos_as_xyz
'x, y, z'
'-x, -y, z+1/2'
'x+1/2, -y, z'
'-x+1/2, y, z+1/2'

loop_
_atom_site_type_symbol
_atom_site_label
_atom_site_fract_x
_atom_site_fract_y
_atom_site_fract_z
_atom_site_U_iso_or_equiv
_atom_site_adp_type
_atom_site_calc_flag
_atom_site_refinement_flags
_atom_site_occupancy
_atom_site_disorder_assembly
_atom_site_disorder_group
Br Br1 0.70576(5) 0.22447(6) 0.7036(4) 0.0927(5) Uani d . 1 . .
C C1 0.5691(4) 0.0248(5) 0.2951(17) 0.080(2) Uani d . 1 . .
H H1A 0.5861 0.0122 0.1559 0.119 Uiso calc R 1 . .
H H1B 0.5318 0.0605 0.2802 0.119 Uiso calc R 1 . .
H H1C 0.5596 -0.0322 0.3659 0.119 Uiso calc R 1 . .
C C2 0.5941(4) 0.0721(5) 0.6628(15) 0.078(2) Uani d . 1 . .
H H2A 0.5854 0.0088 0.6960 0.116 Uiso calc R 1 . .
H H2B 0.5568 0.1078 0.6790 0.116 Uiso calc R 1 . .
H H2C 0.6255 0.0950 0.7583 0.116 Uiso calc R 1 . .
C C3 0.6796(4) 0.0348(5) 0.386(2) 0.090(3) Uani d . 1 . .
H H3A 0.7120 0.0690 0.4560 0.134 Uiso calc R 1 . .
H H3B 0.6872 0.0342 0.2340 0.134 Uiso calc R 1 . .
H H3C 0.6793 -0.0273 0.4385 0.134 Uiso calc R 1 . .
C C4 0.6175(3) 0.0794(4) 0.4297(12) 0.0541(16) Uani d . 1 . .
C C5 0.6193(3) 0.1826(4) 0.3626(10) 0.0430(13) Uani d . 1 . .
C C6 0.6535(3) 0.2502(4) 0.4644(11) 0.0481(15) Uani d . 1 . .
C C7 0.6560(3) 0.3424(4) 0.3944(11) 0.0445(13) Uani d . 1 . .
C C8 0.5863(3) 0.2102(4) 0.1850(14) 0.0542(16) Uani d . 1 . .
H H8 0.5632 0.1657 0.1131 0.065 Uiso calc R 1 . .
C C9 0.5847(3) 0.2997(4) 0.1046(11) 0.0470(14) Uani d . 1 . .
C C10 0.6206(2) 0.3676(4) 0.2096(10) 0.0412(12) Uani d . 1 . .
C C11 0.6917(3) 0.4127(5) 0.4975(12) 0.0518(16) Uani d . 1 . .
H H11 0.7152 0.3976 0.6177 0.062 Uiso calc R 1 . .
C C12 0.6924(3) 0.5025(5) 0.4239(12) 0.0534(16) Uani d . 1 . .
H H12 0.7152 0.5471 0.4967 0.064 Uiso calc R 1 . .
C C13 0.6581(3) 0.5270(4) 0.2360(11) 0.0444(13) Uani d . 1 . .
C C14 0.6213(3) 0.4595(4) 0.1356(9) 0.0412(12) Uani d . 1 . .
C C15 0.5488(4) 0.3282(5) -0.0776(13) 0.070(2) Uani d . 1 . .
H H15 0.5243 0.2850 -0.1480 0.084 Uiso calc R 1 . .
C C16 0.5495(4) 0.4147(5) -0.1491(14) 0.068(2) Uani d . 1 . .
H H16 0.5260 0.4293 -0.2696 0.081 Uiso calc R 1 . .
C C17 0.5850(3) 0.4861(5) -0.0475(11) 0.0513(15) Uani d . 1 . .
C C18 0.5874(3) 0.5748(4) -0.1191(11) 0.0519(15) Uani d . 1 . .
H H18 0.5638 0.5904 -0.2386 0.062 Uiso calc R 1 . .
C C19 0.6590(3) 0.6164(4) 0.1567(11) 0.0503(14) Uani d . 1 . .
H H19 0.6840 0.6599 0.2244 0.060 Uiso calc R 1 . .
C C20 0.6236(3) 0.6438(4) -0.0222(11) 0.0502(15) Uani d . 1 A .
C C21 0.6244(3) 0.7430(5) -0.1038(9) 0.0588(18) Uani d D 1 . .
C C22 0.6781(6) 0.7999(9) -0.009(3) 0.067(5) Uani d PDU 0.59(3) A 1
H H22A 0.6705 0.8107 0.1400 0.100 Uiso calc PR 0.59(3) A 1
H H22B 0.6809 0.8577 -0.0832 0.100 Uiso calc PR 0.59(3) A 1
H H22C 0.7165 0.7667 -0.0261 0.100 Uiso calc PR 0.59(3) A 1
C C23 0.5639(5) 0.7879(9) -0.031(3) 0.064(4) Uani d PDU 0.59(3) A 1
H H23A 0.5298 0.7466 -0.0558 0.096 Uiso calc PR 0.59(3) A 1
H H23B 0.5573 0.8438 -0.1096 0.096 Uiso calc PR 0.59(3) A 1
H H23C 0.5664 0.8017 0.1194 0.096 Uiso calc PR 0.59(3) A 1
C C24 0.6287(9) 0.7500(11) -0.3457(14) 0.073(5) Uani d PDU 0.59(3) A 1
H H24A 0.6656 0.7191 -0.3942 0.109 Uiso calc PR 0.59(3) A 1
H H24B 0.6305 0.8137 -0.3868 0.109 Uiso calc PR 0.59(3) A 1
H H24C 0.5927 0.7218 -0.4092 0.109 Uiso calc PR 0.59(3) A 1
C C22' 0.6879(9) 0.790(3) -0.103(6) 0.20(3) Uani d PDU 0.41(3) A 2
H H22D 0.7175 0.7511 -0.0305 0.299 Uiso calc PR 0.41(3) A 2
H H22E 0.6850 0.8477 -0.0300 0.299 Uiso calc PR 0.41(3) A 2
H H22F 0.7014 0.7997 -0.2477 0.299 Uiso calc PR 0.41(3) A 2
C C23' 0.5813(12) 0.7978(15) 0.043(3) 0.070(7) Uani d PDU 0.41(3) A 2
H H23D 0.5419 0.7669 0.0541 0.106 Uiso calc PR 0.41(3) A 2
H H23E 0.5751 0.8583 -0.0149 0.106 Uiso calc PR 0.41(3) A 2
H H23F 0.5998 0.8025 0.1828 0.106 Uiso calc PR 0.41(3) A 2
C C24' 0.5979(14) 0.7505(15) -0.331(2) 0.073(7) Uani d PDU 0.41(3) A 2
H H24D 0.6186 0.7072 -0.4224 0.110 Uiso calc PR 0.41(3) A 2
H H24E 0.6044 0.8118 -0.3841 0.110 Uiso calc PR 0.41(3) A 2
H H24F 0.5541 0.7374 -0.3280 0.110 Uiso calc PR 0.41(3) A 2

loop_
_atom_site_aniso_label
_atom_site_aniso_U_11
_atom_site_aniso_U_22
_atom_site_aniso_U_33
_atom_site_aniso_U_12
_atom_site_aniso_U_13
_atom_site_aniso_U_23
Br1 0.1018(8) 0.0731(6) 0.1033(8) -0.0084(4) -0.0434(7) 0.0225(5)
C1 0.100(6) 0.045(4) 0.094(6) -0.017(4) -0.011(5) -0.001(4)
C2 0.104(6) 0.059(4) 0.070(5) -0.016(4) 0.009(5) 0.023(4)
C3 0.070(5) 0.044(4) 0.155(10) 0.013(4) 0.019(6) 0.014(5)
C4 0.062(4) 0.038(3) 0.062(4) -0.003(3) 0.006(3) 0.007(3)
C5 0.047(3) 0.043(3) 0.039(3) -0.005(2) 0.002(3) 0.005(2)
C6 0.052(3) 0.042(3) 0.050(4) 0.006(3) -0.012(3) 0.006(3)
C7 0.045(3) 0.039(3) 0.049(3) 0.006(2) -0.002(3) 0.007(3)
C8 0.070(4) 0.039(3) 0.054(4) -0.008(3) 0.009(4) 0.005(3)
C9 0.054(3) 0.042(3) 0.045(3) 0.000(3) -0.009(3) -0.002(3)
C10 0.042(3) 0.041(3) 0.041(3) 0.007(2) -0.002(2) -0.005(3)
C11 0.063(4) 0.042(3) 0.051(4) -0.002(3) -0.022(3) 0.004(3)
C12 0.065(4) 0.043(3) 0.053(4) 0.001(3) -0.013(3) -0.003(3)
C13 0.045(3) 0.039(3) 0.049(3) 0.007(2) -0.002(3) -0.005(3)
C14 0.046(3) 0.043(3) 0.035(3) 0.006(2) 0.004(2) 0.000(2)
C15 0.100(6) 0.061(4) 0.050(4) -0.018(4) -0.027(4) -0.002(4)
C16 0.081(5) 0.059(4) 0.062(4) -0.008(4) -0.032(4) 0.004(3)
C17 0.054(4) 0.056(4) 0.045(3) 0.004(3) -0.006(3) 0.002(3)
C18 0.056(4) 0.050(4) 0.050(4) 0.009(3) -0.006(3) 0.010(3)
C19 0.057(3) 0.037(3) 0.057(4) 0.002(2) 0.006(3) 0.001(3)
C20 0.055(4) 0.048(3) 0.048(4) 0.011(3) 0.011(3) 0.003(3)
C21 0.074(5) 0.037(3) 0.065(5) 0.006(3) 0.009(4) 0.002(3)
C22 0.067(6) 0.060(6) 0.073(6) -0.006(4) -0.002(4) 0.007(4)
C23 0.061(5) 0.061(5) 0.070(6) 0.003(4) -0.005(4) 0.003(4)
C24 0.079(6) 0.069(6) 0.071(6) -0.007(4) 0.009(4) 0.002(4)
C22' 0.20(3) 0.20(3) 0.20(3) 0.000(5) 0.000(5) 0.002(5)
C23' 0.074(8) 0.068(8) 0.070(8) 0.000(5) -0.001(5) 0.000(5)
C24' 0.077(8) 0.071(7) 0.071(8) -0.001(5) 0.004(5) 0.008(5)

loop_
_atom_type_symbol
_atom_type_description
_atom_type_scat_dispersion_real
_atom_type_scat_dispersion_imag
_atom_type_scat_source
C C 0.0033 0.0016 'International Tables Vol C Tables 4.2.6.8 and 6.1.1.4'
H H 0.0000 0.0000 'International Tables Vol C Tables 4.2.6.8 and 6.1.1.4'
Br Br -0.2901 2.4595 'International Tables Vol C Tables 4.2.6.8 and 6.1.1.4'

loop_
_geom_angle_atom_site_label_1
_geom_angle_atom_site_label_2
_geom_angle_atom_site_label_3
_geom_angle_site_symmetry_1
_geom_angle_site_symmetry_3
_geom_angle
_geom_angle_publ_flag
C4 C1 H1A . . 109.5 ?
C4 C1 H1B . . 109.5 ?
H1A C1 H1B . . 109.5 ?
C4 C1 H1C . . 109.5 ?
H1A C1 H1C . . 109.5 ?
H1B C1 H1C . . 109.5 ?
C4 C2 H2A . . 109.5 ?
C4 C2 H2B . . 109.5 ?
H2A C2 H2B . . 109.5 ?
C4 C2 H2C . . 109.5 ?
H2A C2 H2C . . 109.5 ?
H2B C2 H2C . . 109.5 ?
C4 C3 H3A . . 109.5 ?
C4 C3 H3B . . 109.5 ?
H3A C3 H3B . . 109.5 ?
C4 C3 H3C . . 109.5 ?
H3A C3 H3C . . 109.5 ?
H3B C3 H3C . . 109.5 ?
C3 C4 C2 . . 115.5(8) ?
C3 C4 C1 . . 105.8(7) ?
C2 C4 C1 . . 104.9(7) ?
C3 C4 C5 . . 110.0(6) ?
C2 C4 C5 . . 109.2(6) ?
C1 C4 C5 . . 111.3(6) ?
C8 C5 C6 . . 116.0(5) ?
C8 C5 C4 . . 119.0(5) ?
C6 C5 C4 . . 125.0(6) ?
C5 C6 C7 . . 123.6(6) ?
C5 C6 Br1 . . 122.3(5) ?
C7 C6 Br1 . . 114.0(5) ?
C6 C7 C11 . . 124.0(6) ?
C6 C7 C10 . . 118.2(5) ?
C11 C7 C10 . . 117.8(5) ?
C5 C8 C9 . . 125.0(6) ?
C5 C8 H8 . . 117.5 ?
C9 C8 H8 . . 117.5 ?
C8 C9 C10 . . 118.1(6) ?
C8 C9 C15 . . 124.6(6) ?
C10 C9 C15 . . 117.3(6) ?
C9 C10 C14 . . 120.9(5) ?
C9 C10 C7 . . 119.1(5) ?
C14 C10 C7 . . 120.0(5) ?
C12 C11 C7 . . 122.0(6) ?
C12 C11 H11 . . 119.0 ?
C7 C11 H11 . . 119.0 ?
C11 C12 C13 . . 120.1(6) ?
C11 C12 H12 . . 119.9 ?
C13 C12 H12 . . 119.9 ?
C19 C13 C14 . . 120.1(6) ?
C19 C13 C12 . . 121.1(6) ?
C14 C13 C12 . . 118.8(5) ?
C13 C14 C10 . . 121.2(5) ?
C13 C14 C17 . . 118.1(5) ?
C10 C14 C17 . . 120.6(5) ?
C16 C15 C9 . . 122.1(7) ?
C16 C15 H15 . . 118.9 ?
C9 C15 H15 . . 118.9 ?
C15 C16 C17 . . 122.6(7) ?
C15 C16 H16 . . 118.7 ?
C17 C16 H16 . . 118.7 ?
C18 C17 C16 . . 123.9(6) ?
C18 C17 C14 . . 119.6(6) ?
C16 C17 C14 . . 116.4(6) ?
C17 C18 C20 . . 123.6(6) ?
C17 C18 H18 . . 118.2 ?
C20 C18 H18 . . 118.2 ?
C13 C19 C20 . . 122.5(6) ?
C13 C19 H19 . . 118.7 ?
C20 C19 H19 . . 118.7 ?
C18 C20 C19 . . 116.1(6) ?
C18 C20 C21 . . 122.3(6) ?
C19 C20 C21 . . 121.6(6) ?
C24 C21 C23 . . 108.8(6) ?
C24 C21 C22' . . 85.3(11) ?
C23 C21 C22' . . 124.9(16) ?
C24 C21 C23' . . 126.9(11) ?
C23 C21 C23' . . 23.1(9) ?
C22' C21 C23' . . 108.0(8) ?
C24 C21 C20 . . 113.3(8) ?
C23 C21 C20 . . 107.2(7) ?
C22' C21 C20 . . 115.3(16) ?
C23' C21 C20 . . 106.5(10) ?
C24 C21 C24' . . 25.3(8) ?
C23 C21 C24' . . 86.0(9) ?
C22' C21 C24' . . 107.7(8) ?
C23' C21 C24' . . 107.1(7) ?
C20 C21 C24' . . 111.8(10) ?
C24 C21 C22 . . 107.4(6) ?
C23 C21 C22 . . 107.1(6) ?
C22' C21 C22 . . 24.1(11) ?
C23' C21 C22 . . 86.8(11) ?
C20 C21 C22 . . 112.8(7) ?
C24' C21 C22 . . 126.5(11) ?
C21 C22 H22A . . 109.5 ?
C21 C22 H22B . . 109.5 ?
C21 C22 H22C . . 109.5 ?
C21 C23 H23A . . 109.5 ?
C21 C23 H23B . . 109.5 ?
C21 C23 H23C . . 109.5 ?
C21 C24 H24A . . 109.5 ?
C21 C24 H24B . . 109.5 ?
C21 C24 H24C . . 109.5 ?
C21 C22' H22D . . 109.5 ?
C21 C22' H22E . . 109.5 ?
H22D C22' H22E . . 109.5 ?
C21 C22' H22F . . 109.5 ?
H22D C22' H22F . . 109.5 ?
H22E C22' H22F . . 109.5 ?
C21 C23' H23D . . 109.5 ?
C21 C23' H23E . . 109.5 ?
H23D C23' H23E . . 109.5 ?
C21 C23' H23F . . 109.5 ?
H23D C23' H23F . . 109.5 ?
H23E C23' H23F . . 109.5 ?
C21 C24' H24D . . 109.5 ?
C21 C24' H24E . . 109.5 ?
H24D C24' H24E . . 109.5 ?
C21 C24' H24F . . 109.5 ?
H24D C24' H24F . . 109.5 ?
H24E C24' H24F . . 109.5 ?

loop_
_geom_bond_atom_site_label_1
_geom_bond_atom_site_label_2
_geom_bond_site_symmetry_2
_geom_bond_distance
_geom_bond_publ_flag
Br1 C6 . 1.905(6) ?
C1 C4 . 1.553(11) ?
C1 H1A . 0.9600 ?
C1 H1B . 0.9600 ?
C1 H1C . 0.9600 ?
C2 C4 . 1.543(12) ?
C2 H2A . 0.9600 ?
C2 H2B . 0.9600 ?
C2 H2C . 0.9600 ?
C3 C4 . 1.509(10) ?
C3 H3A . 0.9600 ?
C3 H3B . 0.9600 ?
C3 H3C . 0.9600 ?
C4 C5 . 1.556(9) ?
C5 C8 . 1.376(10) ?
C5 C6 . 1.382(9) ?
C6 C7 . 1.409(8) ?
C7 C11 . 1.430(9) ?
C7 C10 . 1.430(9) ?
C8 C9 . 1.394(9) ?
C8 H8 . 0.9300 ?
C9 C10 . 1.412(8) ?
C9 C15 . 1.436(10) ?
C10 C14 . 1.413(8) ?
C11 C12 . 1.383(10) ?
C11 H11 . 0.9300 ?
C12 C13 . 1.431(10) ?
C12 H12 . 0.9300 ?
C13 C19 . 1.390(8) ?
C13 C14 . 1.407(8) ?
C14 C17 . 1.437(9) ?
C15 C16 . 1.333(11) ?
C15 H15 . 0.9300 ?
C16 C17 . 1.435(10) ?
C16 H16 . 0.9300 ?
C17 C18 . 1.363(9) ?
C18 C20 . 1.405(10) ?
C18 H18 . 0.9300 ?
C19 C20 . 1.409(10) ?
C19 H19 . 0.9300 ?
C20 C21 . 1.529(9) ?
C21 C24 . 1.516(9) ?
C21 C23 . 1.524(8) ?
C21 C22' . 1.524(9) ?
C21 C23' . 1.526(9) ?
C21 C24' . 1.530(9) ?
C21 C22 . 1.536(8) ?
C22 H22A . 0.9600 ?
C22 H22B . 0.9600 ?
C22 H22C . 0.9600 ?
C23 H23A . 0.9600 ?
C23 H23B . 0.9600 ?
C23 H23C . 0.9600 ?
C24 H24A . 0.9600 ?
C24 H24B . 0.9600 ?
C24 H24C . 0.9600 ?
C22' H22D . 0.9600 ?
C22' H22E . 0.9600 ?
C22' H22F . 0.9600 ?
C23' H23D . 0.9600 ?
C23' H23E . 0.9600 ?
C23' H23F . 0.9600 ?
C24' H24D . 0.9600 ?
C24' H24E . 0.9600 ?
C24' H24F . 0.9600 ?
